data_2223008
loop_
_publ_author_name
'Sun, Hong-Mei'
'Chi, Yun-Chao'
'Liu, Hai-Yan'

_publ_section_title
;Bis[\m-1,2-bis(1<i>H</i>-imidazol-1-ylmethyl)benzene-\k^2^<i>N</i>^3^:<i>N</i>^3'^]disilver(I)
 3-carboxylato-4-hydroxybenzenesulfonate methanol solvate trihydrate
;
_journal_coeditor_code CI2841
_journal_issue 9
_journal_name_full 'Acta Crystallographica Section E'
_journal_page_first m1042
_journal_page_last m1043
_journal_paper_doi 10.1107/S1600536809030268
_journal_volume 65
_journal_year 2009
_chemical_formula_iupac '[Ag2 (C14 H14 N4)2] (C7 H4 O6 S), C H4 O, 3H2 O'
_chemical_formula_moiety 'C28 H28 Ag2 N8 2+, C7 H4 O6 S 2-, C H4 O, 3H2 O'
_chemical_formula_sum 'C36 H42 Ag2 N8 O10 S'
_chemical_formula_weight 994.58
_chemical_name_systematic
;
Bis[\m-1,2-bis(1<i>H</i>-imidazol-1-ylmethyl)benzene-
\k^2^<i>N</i>^3^:<i>N</i>^3'^]disilver(I)
3-carboxylato-4-hydroxybenzenesulfonate methanol solvate trihydrate
;
_space_group_IT_number 2
_symmetry_cell_setting triclinic
_symmetry_space_group_name_Hall '-P 1'
_symmetry_space_group_name_H-M 'P -1'
_atom_sites_solution_hydrogens geom
_atom_sites_solution_primary direct
_atom_sites_solution_secondary difmap
_audit_creation_method SHELXL-97
_cell_angle_alpha 102.71(3)
_cell_angle_beta 92.37(3)
_cell_angle_gamma 91.34(3)
_cell_formula_units_Z 2
_cell_length_a 8.9959(18)
_cell_length_b 13.947(3)
_cell_length_c 16.008(3)
_cell_measurement_reflns_used 8696
_cell_measurement_temperature 293(2)
_cell_measurement_theta_max 27.5
_cell_measurement_theta_min 3.0
_cell_volume 1956.5(7)
_computing_cell_refinement 'PROCESS-AUTO (Rigaku, 1998)'
_computing_data_collection 'PROCESS-AUTO (Rigaku, 1998)'
_computing_data_reduction 'PROCESS-AUTO (Rigaku, 1998)'
_computing_molecular_graphics 'SHELXTL-Plus (Sheldrick, 2008)'
_computing_publication_material 'SHELXL97 (Sheldrick, 2008)'
_computing_structure_refinement 'SHELXL97 (Sheldrick, 2008)'
_computing_structure_solution 'SHELXS97 (Sheldrick, 2008)'
_diffrn_ambient_temperature 293(2)
_diffrn_detector_area_resol_mean 10.0
_diffrn_measured_fraction_theta_full 0.982
_diffrn_measured_fraction_theta_max 0.967
_diffrn_measurement_device_type 'Rigaku R-AXIS RAPID'
_diffrn_measurement_method \w
_diffrn_radiation_monochromator graphite
_diffrn_radiation_source 'fine-focus sealed tube'
_diffrn_radiation_type MoK\a
_diffrn_radiation_wavelength 0.71073
_diffrn_reflns_av_R_equivalents 0.0302
_diffrn_reflns_av_sigmaI/netI 0.0416
_diffrn_reflns_limit_h_max 10
_diffrn_reflns_limit_h_min -11
_diffrn_reflns_limit_k_max 18
_diffrn_reflns_limit_k_min -18
_diffrn_reflns_limit_l_max 20
_diffrn_reflns_limit_l_min -20
_diffrn_reflns_number 19149
_diffrn_reflns_theta_full 25.00
_diffrn_reflns_theta_max 27.48
_diffrn_reflns_theta_min 2.99
_diffrn_standards_number 0
_exptl_absorpt_coefficient_mu 1.122
_exptl_absorpt_correction_T_max 0.869
_exptl_absorpt_correction_T_min 0.771
_exptl_absorpt_correction_type multi-scan
_exptl_absorpt_process_details '(ABSCOR; Higashi, 1995)'
_exptl_crystal_colour colourless
_exptl_crystal_density_diffrn 1.688
_exptl_crystal_density_method 'not measured'
_exptl_crystal_description Block
_exptl_crystal_F_000 1008
_exptl_crystal_size_max 0.18
_exptl_crystal_size_mid 0.15
_exptl_crystal_size_min 0.12
_refine_diff_density_max 0.483
_refine_diff_density_min -0.410
_refine_ls_extinction_method none
_refine_ls_goodness_of_fit_ref 1.036
_refine_ls_hydrogen_treatment mixed
_refine_ls_matrix_type full
_refine_ls_number_parameters 569
_refine_ls_number_reflns 8696
_refine_ls_number_restraints 15
_refine_ls_restrained_S_all 1.035
_refine_ls_R_factor_all 0.0758
_refine_ls_R_factor_gt 0.0432
_refine_ls_shift/su_max 0.001
_refine_ls_shift/su_mean 0.000
_refine_ls_structure_factor_coef Fsqd
_refine_ls_weighting_details 'calc w=1/[\s^2^(Fo^2^)+(0.0508P)^2^+0.9392P] where P=(Fo^2^+2Fc^2^)/3'
_refine_ls_weighting_scheme calc
_refine_ls_wR_factor_gt 0.0962
_refine_ls_wR_factor_ref 0.1133
_reflns_number_gt 5684
_reflns_number_total 8696
_reflns_threshold_expression I>2\s(I)
_cod_data_source_file ci2841.cif
_cod_data_source_block I
_cod_depositor_comments
;
The following automatic conversions were performed:
'_symmetry_cell_setting' value 'Triclinic' changed to 'triclinic'
according to '/home/saulius/struct/CIF-dictionaries/cif_core.dic'
dictionary named 'cif_core.dic' version 2.4.1 from 2010-06-29.

Automatic conversion script
Id: cif_fix_enum 1527 2010-12-29 10:47:43Z saulius 

The following automatic conversions were performed:

'_symmetry_cell_setting' value 'Triclinic' changed to 'triclinic'
according to /home/saulius/struct/CIF-dictionaries/cif_core.dic
dictionary named 'cif_core.dic' version 2.4.1 from 2010-06-29.

Automatic conversion script
Id: cif_fix_values 1715 2011-07-08 13:25:40Z adriana 
;
_cod_database_code 2223008
_cod_database_fobs_code 2223008

loop_
_symmetry_equiv_pos_as_xyz
'x, y, z'
'-x, -y, -z'

loop_
_atom_site_type_symbol
_atom_site_label
_atom_site_fract_x
_atom_site_fract_y
_atom_site_fract_z
_atom_site_U_iso_or_equiv
_atom_site_adp_type
_atom_site_calc_flag
_atom_site_refinement_flags
_atom_site_occupancy
_atom_site_disorder_assembly
_atom_site_disorder_group
Ag Ag1 0.51631(4) 0.61818(2) 0.156865(18) 0.05298(11) Uani d . 1 . .
Ag Ag2 0.50633(5) 0.87099(3) 0.205113(19) 0.06856(14) Uani d . 1 . .
C C1 0.0311(4) 0.3785(3) 0.8229(2) 0.0382(8) Uani d . 1 A .
C C2 0.0830(4) 0.2920(3) 0.7783(2) 0.0405(8) Uani d . 1 . .
H H2 0.1572 0.2934 0.7398 0.049 Uiso calc R 1 . .
C C3 0.0281(4) 0.2017(3) 0.7887(2) 0.0422(8) Uani d . 1 . .
C C4 -0.0854(4) 0.2010(3) 0.8456(3) 0.0480(9) Uani d . 1 . .
C C5 -0.1369(4) 0.2880(3) 0.8914(3) 0.0532(10) Uani d . 1 . .
H H5 -0.2112 0.2869 0.9299 0.064 Uiso calc R 1 . .
C C6 -0.0797(4) 0.3770(3) 0.8810(3) 0.0488(9) Uani d . 1 . .
H H6 -0.1148 0.4356 0.9125 0.059 Uiso calc R 1 . .
C C7 0.0878(5) 0.1075(3) 0.7394(3) 0.0658(12) Uani d . 1 . .
C C8 0.3217(4) 0.6528(3) 0.6160(2) 0.0485(10) Uani d . 1 . .
H H8 0.3240 0.5845 0.6048 0.058 Uiso calc R 1 . .
C C9 0.2240(4) 0.7004(4) 0.6736(3) 0.0563(12) Uani d . 1 . .
H H9 0.1607 0.6645 0.7006 0.068 Uiso calc R 1 . .
C C10 0.2201(5) 0.8008(4) 0.6910(2) 0.0585(11) Uani d . 1 . .
H H10 0.1543 0.8334 0.7300 0.070 Uiso calc R 1 . .
C C11 0.3149(4) 0.8536(3) 0.6501(2) 0.0474(9) Uani d . 1 . .
H H11 0.3124 0.9218 0.6618 0.057 Uiso calc R 1 . .
C C12 0.4132(4) 0.8056(3) 0.5921(2) 0.0357(7) Uani d . 1 . .
C C13 0.4166(4) 0.7038(3) 0.5745(2) 0.0364(7) Uani d . 1 . .
C C14 0.5186(4) 0.6475(3) 0.5104(2) 0.0495(9) Uani d . 1 . .
H H14A 0.6148 0.6818 0.5165 0.059 Uiso calc R 1 . .
H H14B 0.5334 0.5830 0.5224 0.059 Uiso calc R 1 . .
C C15 0.5127(4) 0.8669(3) 0.5488(2) 0.0492(10) Uani d . 1 . .
H H15A 0.5279 0.9321 0.5854 0.059 Uiso calc R 1 . .
H H15B 0.6090 0.8371 0.5413 0.059 Uiso calc R 1 . .
C C16 0.3078(4) 0.8984(3) 0.4464(3) 0.0550(11) Uani d . 1 . .
H H35 0.2310 0.9104 0.4841 0.066 Uiso calc R 1 . .
C C17 0.5375(4) 0.6265(3) 0.3517(2) 0.0437(8) Uani d . 1 . .
H H17 0.6408 0.6244 0.3517 0.052 Uiso calc R 1 . .
C C18 0.3123(4) 0.6337(4) 0.3954(3) 0.0584(11) Uani d . 1 . .
H H18 0.2307 0.6372 0.4296 0.070 Uiso calc R 1 . .
C C19 0.3091(5) 0.6254(4) 0.3102(3) 0.0620(12) Uani d . 1 . .
H H19 0.2234 0.6233 0.2752 0.074 Uiso calc R 1 . .
C C20 0.4847(4) 0.6288(3) -0.0366(2) 0.0393(8) Uani d . 1 . .
H H20 0.3817 0.6331 -0.0367 0.047 Uiso calc R 1 . .
C C21 0.7098(5) 0.6150(4) 0.0021(3) 0.0675(13) Uani d . 1 . .
H H21 0.7945 0.6082 0.0354 0.081 Uiso calc R 1 . .
C C22 0.7108(4) 0.6219(4) -0.0795(3) 0.0626(13) Uani d . 1 . .
H H22 0.7932 0.6204 -0.1129 0.075 Uiso calc R 1 . .
C C23 0.5088(4) 0.6425(3) -0.1888(2) 0.0374(8) Uani d . 1 . .
H H23A 0.4109 0.6703 -0.1836 0.045 Uiso calc R 1 . .
H H23B 0.4987 0.5782 -0.2274 0.045 Uiso calc R 1 . .
C C24 0.6103(3) 0.7078(2) -0.22626(19) 0.0323(7) Uani d . 1 . .
C C25 0.7119(4) 0.6636(3) -0.2848(2) 0.0470(9) Uani d . 1 . .
H H25 0.7166 0.5955 -0.2990 0.056 Uiso calc R 1 . .
C C26 0.8063(4) 0.7204(4) -0.3223(2) 0.0577(12) Uani d . 1 . .
H H26 0.8736 0.6902 -0.3616 0.069 Uiso calc R 1 . .
C C27 0.8006(5) 0.8198(4) -0.3016(3) 0.0605(12) Uani d . 1 . .
H H27 0.8650 0.8577 -0.3261 0.073 Uiso calc R 1 . .
C C28 0.7001(4) 0.8649(3) -0.2446(2) 0.0496(10) Uani d . 1 . .
H H28 0.6956 0.9331 -0.2318 0.059 Uiso calc R 1 . .
C C29 0.6049(4) 0.8095(2) -0.2058(2) 0.0346(7) Uani d . 1 . .
C C30 0.4982(4) 0.8632(3) -0.1433(2) 0.0419(8) Uani d . 1 . .
H H30A 0.4784 0.9265 -0.1566 0.050 Uiso calc R 1 . .
H H30B 0.4048 0.8257 -0.1494 0.050 Uiso calc R 1 . .
C C31 0.6986(4) 0.9128(3) -0.0229(3) 0.0568(11) Uani d . 1 . .
H H31 0.7754 0.9309 -0.0540 0.068 Uiso calc R 1 . .
C C32 0.7026(5) 0.9151(3) 0.0608(3) 0.0576(11) Uani d . 1 . .
H H32 0.7846 0.9357 0.0983 0.069 Uiso calc R 1 . .
C C33 0.4839(4) 0.8623(3) 0.0121(2) 0.0454(9) Uani d . 1 . .
H H33 0.3854 0.8395 0.0085 0.055 Uiso calc R 1 . .
C C34 0.3000(5) 0.9002(3) 0.3616(3) 0.0586(11) Uani d . 1 . .
H H36 0.2161 0.9142 0.3311 0.070 Uiso calc R 1 . .
C C35 0.5229(5) 0.8640(3) 0.3931(2) 0.0496(9) Uani d . 1 . .
H H324 0.6225 0.8480 0.3888 0.060 Uiso calc R 1 . .
C C36 0.0543(6) 0.8125(4) -0.0864(3) 0.0770(14) Uani d . 1 . .
H H36A 0.0016 0.8051 -0.0372 0.115 Uiso calc R 1 . .
H H36B -0.0107 0.7942 -0.1368 0.115 Uiso calc R 1 . .
H H36C 0.0879 0.8798 -0.0793 0.115 Uiso calc R 1 . .
N N1 0.4492(3) 0.8757(2) 0.46511(19) 0.0432(7) Uani d . 1 . .
N N2 0.4585(3) 0.6358(2) 0.42210(18) 0.0410(7) Uani d . 1 . .
N N3 0.4505(4) 0.6207(2) 0.28299(18) 0.0448(7) Uani d . 1 . .
N N4 0.4359(4) 0.8780(2) 0.3290(2) 0.0524(8) Uani d . 1 . .
N N5 0.5701(4) 0.6192(2) 0.03033(19) 0.0451(7) Uani d . 1 . .
N N6 0.5658(3) 0.6314(2) -0.10393(17) 0.0341(6) Uani d . 1 . .
N N7 0.5693(4) 0.8829(2) 0.0834(2) 0.0511(8) Uani d . 1 . .
N N8 0.5583(3) 0.8786(2) -0.05409(18) 0.0384(7) Uani d . 1 . .
O O1 0.0306(4) 0.0287(2) 0.7521(3) 0.0817(11) Uani d . 1 . .
O O2 0.1844(5) 0.1116(3) 0.6878(3) 0.1196(18) Uani d . 1 . .
O O3 -0.1455(4) 0.1150(3) 0.8567(2) 0.0720(9) Uani d D 1 . .
H H4A -0.094(5) 0.068(3) 0.829(3) 0.09(2) Uiso d D 1 . .
O O7 0.1786(3) 0.7512(2) -0.0952(2) 0.0607(8) Uani d D 1 . .
H H7A 0.147(4) 0.6923(12) -0.110(2) 0.045(12) Uiso d D 1 . .
O O1W 0.1305(6) 0.2310(5) 0.5406(4) 0.1396(19) Uani d D 1 . .
H H1A 0.0362(19) 0.234(3) 0.533(6) 0.209 Uiso d D 1 . .
H H1B 0.156(7) 0.285(2) 0.575(5) 0.209 Uiso d D 1 . .
O O2W 0.0029(6) -0.0585(5) 0.5588(3) 0.1278(17) Uani d D 1 . .
H H2A -0.058(6) -0.040(7) 0.599(3) 0.192 Uiso d D 1 . .
H H2B -0.054(7) -0.075(3) 0.513(3) 0.192 Uiso d D 1 . .
O O3W 0.0648(7) 0.4362(5) 0.5578(5) 0.181(3) Uani d D 1 . .
H H3B 0.019(11) 0.389(2) 0.523(6) 0.272 Uiso d D 1 . .
H H3A 0.005(7) 0.483(4) 0.5640(14) 0.272 Uiso d D 1 . .
S S1 0.10110(11) 0.49166(8) 0.80514(8) 0.0510(3) Uani d . 1 . .
O O4 0.2488(10) 0.4775(7) 0.7857(5) 0.064(2) Uani d P 0.676(12) A 1
O O5 0.0049(6) 0.5169(5) 0.7424(5) 0.076(3) Uani d P 0.676(12) A 1
O O6 0.0864(8) 0.5626(4) 0.8905(4) 0.080(2) Uani d P 0.676(12) A 1
O O6' 0.0143(13) 0.5620(9) 0.8224(13) 0.090(8) Uani d P 0.324(12) A 2
O O5' 0.125(2) 0.4631(10) 0.7031(8) 0.107(7) Uani d P 0.324(12) A 2
O O4' 0.253(2) 0.4992(18) 0.8326(15) 0.094(8) Uani d P 0.324(12) A 2

loop_
_atom_site_aniso_label
_atom_site_aniso_U_11
_atom_site_aniso_U_22
_atom_site_aniso_U_33
_atom_site_aniso_U_12
_atom_site_aniso_U_13
_atom_site_aniso_U_23
Ag1 0.0790(2) 0.04833(19) 0.03198(15) 0.00432(15) 0.00483(14) 0.00901(13)
Ag2 0.1229(3) 0.0504(2) 0.03425(17) 0.00170(19) 0.01163(18) 0.01212(14)
C1 0.0295(17) 0.046(2) 0.0401(18) -0.0052(14) -0.0040(15) 0.0122(16)
C2 0.0265(16) 0.052(2) 0.044(2) -0.0043(15) 0.0026(15) 0.0138(17)
C3 0.0359(19) 0.047(2) 0.0415(19) -0.0066(16) -0.0045(16) 0.0081(17)
C4 0.046(2) 0.054(2) 0.046(2) -0.0101(18) -0.0058(18) 0.0184(19)
C5 0.049(2) 0.068(3) 0.046(2) -0.002(2) 0.0157(19) 0.020(2)
C6 0.050(2) 0.050(2) 0.046(2) 0.0058(18) 0.0076(18) 0.0086(18)
C7 0.049(2) 0.053(3) 0.086(3) -0.004(2) -0.003(2) -0.004(2)
C8 0.058(2) 0.045(2) 0.046(2) -0.0104(18) -0.0092(19) 0.0203(18)
C9 0.043(2) 0.089(4) 0.047(2) -0.009(2) -0.0020(19) 0.038(2)
C10 0.052(2) 0.092(4) 0.0321(19) 0.009(2) 0.0080(18) 0.014(2)
C11 0.056(2) 0.051(2) 0.0339(18) 0.0069(18) 0.0001(18) 0.0080(17)
C12 0.0412(19) 0.042(2) 0.0247(15) -0.0017(15) -0.0018(14) 0.0107(14)
C13 0.0413(19) 0.042(2) 0.0259(15) 0.0018(15) -0.0058(14) 0.0090(14)
C14 0.058(2) 0.053(2) 0.0353(19) 0.0108(19) -0.0033(18) 0.0044(17)
C15 0.059(2) 0.052(2) 0.038(2) -0.0156(19) -0.0024(18) 0.0166(18)
C16 0.045(2) 0.077(3) 0.050(2) -0.012(2) 0.0021(19) 0.030(2)
C17 0.044(2) 0.048(2) 0.0364(19) 0.0062(17) 0.0022(17) 0.0048(16)
C18 0.037(2) 0.094(4) 0.039(2) 0.002(2) -0.0025(18) 0.005(2)
C19 0.048(2) 0.092(4) 0.037(2) 0.002(2) -0.0084(19) -0.002(2)
C20 0.0400(19) 0.040(2) 0.0407(19) 0.0072(15) 0.0024(16) 0.0146(16)
C21 0.046(2) 0.107(4) 0.058(3) 0.006(2) -0.009(2) 0.040(3)
C22 0.038(2) 0.100(4) 0.062(3) 0.006(2) 0.003(2) 0.043(3)
C23 0.0415(19) 0.0361(19) 0.0362(17) -0.0049(14) -0.0052(15) 0.0137(15)
C24 0.0323(17) 0.0390(19) 0.0262(15) -0.0001(14) -0.0034(13) 0.0096(14)
C25 0.047(2) 0.054(2) 0.0364(19) 0.0074(18) 0.0021(17) 0.0011(17)
C26 0.037(2) 0.101(4) 0.0346(19) 0.008(2) 0.0062(17) 0.014(2)
C27 0.046(2) 0.096(4) 0.047(2) -0.018(2) 0.004(2) 0.033(2)
C28 0.063(2) 0.048(2) 0.040(2) -0.0165(19) -0.0027(19) 0.0183(18)
C29 0.0394(18) 0.0397(19) 0.0252(15) -0.0039(14) -0.0030(14) 0.0098(14)
C30 0.050(2) 0.042(2) 0.0331(17) 0.0053(16) -0.0042(16) 0.0061(15)
C31 0.046(2) 0.078(3) 0.042(2) 0.002(2) 0.0054(19) 0.005(2)
C32 0.056(3) 0.074(3) 0.038(2) 0.010(2) -0.0082(19) 0.003(2)
C33 0.058(2) 0.036(2) 0.041(2) -0.0033(17) 0.0071(18) 0.0063(16)
C34 0.059(3) 0.070(3) 0.049(2) -0.018(2) -0.009(2) 0.023(2)
C35 0.063(3) 0.046(2) 0.041(2) -0.0007(18) 0.0079(19) 0.0134(18)
C36 0.071(3) 0.087(4) 0.075(3) 0.013(3) 0.006(3) 0.020(3)
N1 0.0487(18) 0.0468(18) 0.0375(16) -0.0093(14) -0.0003(14) 0.0181(14)
N2 0.0461(17) 0.0435(18) 0.0306(15) 0.0050(13) -0.0009(13) 0.0019(13)
N3 0.0539(19) 0.0479(19) 0.0296(15) 0.0069(14) -0.0006(14) 0.0020(13)
N4 0.074(2) 0.049(2) 0.0354(16) -0.0094(17) -0.0016(17) 0.0148(15)
N5 0.059(2) 0.0443(18) 0.0344(16) 0.0077(14) 0.0006(15) 0.0135(14)
N6 0.0365(15) 0.0330(15) 0.0354(15) 0.0027(12) -0.0013(13) 0.0139(12)
N7 0.071(2) 0.0445(19) 0.0368(17) 0.0072(16) 0.0039(16) 0.0073(14)
N8 0.0454(17) 0.0362(16) 0.0320(15) 0.0060(13) 0.0005(13) 0.0035(12)
O1 0.077(2) 0.0436(19) 0.118(3) -0.0043(16) -0.014(2) 0.0087(19)
O2 0.095(3) 0.074(3) 0.172(5) -0.005(2) 0.076(3) -0.025(3)
O3 0.081(2) 0.066(2) 0.075(2) -0.027(2) 0.0109(19) 0.0296(19)
O7 0.0474(16) 0.064(2) 0.070(2) -0.0004(15) 0.0075(15) 0.0127(17)
O1W 0.139(4) 0.184(6) 0.093(4) 0.007(4) 0.005(3) 0.026(4)
O2W 0.144(4) 0.152(5) 0.089(3) 0.038(4) 0.023(3) 0.026(3)
O3W 0.181(6) 0.162(6) 0.179(7) -0.033(5) 0.039(5) -0.010(5)
S1 0.0394(5) 0.0466(6) 0.0711(7) -0.0050(4) -0.0040(5) 0.0238(5)
O4 0.036(4) 0.057(4) 0.104(6) 0.000(3) 0.022(5) 0.027(4)
O5 0.064(4) 0.076(4) 0.102(5) -0.016(3) -0.029(4) 0.056(4)
O6 0.122(5) 0.041(3) 0.067(4) -0.019(3) 0.025(4) -0.009(2)
O6' 0.066(8) 0.056(7) 0.17(2) 0.030(6) 0.050(12) 0.053(10)
O5' 0.165(17) 0.095(10) 0.079(9) 0.003(10) 0.026(9) 0.056(8)
O4' 0.048(8) 0.092(15) 0.160(19) -0.027(9) -0.046(13) 0.078(15)

loop_
_atom_type_symbol
_atom_type_description
_atom_type_scat_dispersion_real
_atom_type_scat_dispersion_imag
_atom_type_scat_source
C C 0.0033 0.0016 'International Tables Vol C Tables 4.2.6.8 and 6.1.1.4'
H H 0.0000 0.0000 'International Tables Vol C Tables 4.2.6.8 and 6.1.1.4'
N N 0.0061 0.0033 'International Tables Vol C Tables 4.2.6.8 and 6.1.1.4'
O O 0.0106 0.0060 'International Tables Vol C Tables 4.2.6.8 and 6.1.1.4'
S S 0.1246 0.1234 'International Tables Vol C Tables 4.2.6.8 and 6.1.1.4'
Ag Ag -0.8971 1.1015 'International Tables Vol C Tables 4.2.6.8 and 6.1.1.4'

loop_
_geom_angle_atom_site_label_1
_geom_angle_atom_site_label_2
_geom_angle_atom_site_label_3
_geom_angle_site_symmetry_1
_geom_angle_site_symmetry_3
_geom_angle
_geom_angle_publ_flag
N5 Ag1 N3 . . 176.76(13) y
N4 Ag2 N7 . . 172.60(13) y
C2 C1 C6 . . 119.5(3) ?
C2 C1 S1 . . 120.1(3) ?
C6 C1 S1 . . 120.4(3) ?
C1 C2 C3 . . 121.9(3) ?
C1 C2 H2 . . 119.1 ?
C3 C2 H2 . . 119.1 ?
C2 C3 C4 . . 118.2(4) ?
C2 C3 C7 . . 120.9(4) ?
C4 C3 C7 . . 120.9(4) ?
O3 C4 C5 . . 119.2(4) ?
O3 C4 C3 . . 120.7(4) ?
C5 C4 C3 . . 120.2(3) ?
C4 C5 C6 . . 120.8(4) ?
C4 C5 H5 . . 119.6 ?
C6 C5 H5 . . 119.6 ?
C5 C6 C1 . . 119.5(4) ?
C5 C6 H6 . . 120.2 ?
C1 C6 H6 . . 120.2 ?
O2 C7 O1 . . 124.5(5) ?
O2 C7 C3 . . 118.7(4) ?
O1 C7 C3 . . 116.8(4) ?
C9 C8 C13 . . 121.6(4) ?
C9 C8 H8 . . 119.2 ?
C13 C8 H8 . . 119.2 ?
C10 C9 C8 . . 119.8(3) ?
C10 C9 H9 . . 120.1 ?
C8 C9 H9 . . 120.1 ?
C9 C10 C11 . . 119.6(4) ?
C9 C10 H10 . . 120.2 ?
C11 C10 H10 . . 120.2 ?
C12 C11 C10 . . 120.6(4) ?
C12 C11 H11 . . 119.7 ?
C10 C11 H11 . . 119.7 ?
C11 C12 C13 . . 119.6(3) ?
C11 C12 C15 . . 118.3(3) ?
C13 C12 C15 . . 122.1(3) ?
C8 C13 C12 . . 118.8(3) ?
C8 C13 C14 . . 119.2(3) ?
C12 C13 C14 . . 122.0(3) ?
N2 C14 C13 . . 111.9(3) ?
N2 C14 H14A . . 109.2 ?
C13 C14 H14A . . 109.2 ?
N2 C14 H14B . . 109.2 ?
C13 C14 H14B . . 109.2 ?
H14A C14 H14B . . 107.9 ?
N1 C15 C12 . . 112.1(3) ?
N1 C15 H15A . . 109.2 ?
C12 C15 H15A . . 109.2 ?
N1 C15 H15B . . 109.2 ?
C12 C15 H15B . . 109.2 ?
H15A C15 H15B . . 107.9 ?
N1 C16 C34 . . 106.7(4) ?
N1 C16 H35 . . 126.7 ?
C34 C16 H35 . . 126.7 ?
N3 C17 N2 . . 111.2(3) ?
N3 C17 H17 . . 124.4 ?
N2 C17 H17 . . 124.4 ?
C19 C18 N2 . . 106.7(4) ?
C19 C18 H18 . . 126.6 ?
N2 C18 H18 . . 126.6 ?
C18 C19 N3 . . 109.5(4) ?
C18 C19 H19 . . 125.3 ?
N3 C19 H19 . . 125.3 ?
N5 C20 N6 . . 111.1(3) ?
N5 C20 H20 . . 124.4 ?
N6 C20 H20 . . 124.4 ?
C22 C21 N5 . . 111.3(4) ?
C22 C21 H21 . . 124.3 ?
N5 C21 H21 . . 124.3 ?
C21 C22 N6 . . 105.7(4) ?
C21 C22 H22 . . 127.1 ?
N6 C22 H22 . . 127.1 ?
N6 C23 C24 . . 111.8(3) ?
N6 C23 H23A . . 109.2 ?
C24 C23 H23A . . 109.2 ?
N6 C23 H23B . . 109.2 ?
C24 C23 H23B . . 109.2 ?
H23A C23 H23B . . 107.9 ?
C29 C24 C25 . . 118.9(3) ?
C29 C24 C23 . . 122.8(3) ?
C25 C24 C23 . . 118.3(3) ?
C26 C25 C24 . . 120.6(4) ?
C26 C25 H25 . . 119.7 ?
C24 C25 H25 . . 119.7 ?
C27 C26 C25 . . 120.0(4) ?
C27 C26 H26 . . 120.0 ?
C25 C26 H26 . . 120.0 ?
C26 C27 C28 . . 120.4(3) ?
C26 C27 H27 . . 119.8 ?
C28 C27 H27 . . 119.8 ?
C27 C28 C29 . . 120.7(4) ?
C27 C28 H28 . . 119.7 ?
C29 C28 H28 . . 119.7 ?
C24 C29 C28 . . 119.4(3) ?
C24 C29 C30 . . 122.4(3) ?
C28 C29 C30 . . 118.2(3) ?
N8 C30 C29 . . 111.6(3) ?
N8 C30 H30A . . 109.3 ?
C29 C30 H30A . . 109.3 ?
N8 C30 H30B . . 109.3 ?
C29 C30 H30B . . 109.3 ?
H30A C30 H30B . . 108.0 ?
C32 C31 N8 . . 106.3(4) ?
C32 C31 H31 . . 126.8 ?
N8 C31 H31 . . 126.8 ?
C31 C32 N7 . . 110.2(4) ?
C31 C32 H32 . . 124.9 ?
N7 C32 H32 . . 124.9 ?
N7 C33 N8 . . 110.8(3) ?
N7 C33 H33 . . 124.6 ?
N8 C33 H33 . . 124.6 ?
C16 C34 N4 . . 108.6(4) ?
C16 C34 H36 . . 125.7 ?
N4 C34 H36 . . 125.7 ?
N4 C35 N1 . . 111.0(4) ?
N4 C35 H324 . . 124.5 ?
N1 C35 H324 . . 124.5 ?
O7 C36 H36A . . 109.5 ?
O7 C36 H36B . . 109.5 ?
H36A C36 H36B . . 109.5 ?
O7 C36 H36C . . 109.5 ?
H36A C36 H36C . . 109.5 ?
H36B C36 H36C . . 109.5 ?
C35 N1 C16 . . 107.4(3) ?
C35 N1 C15 . . 125.4(4) ?
C16 N1 C15 . . 127.1(3) ?
C17 N2 C18 . . 106.6(3) ?
C17 N2 C14 . . 126.4(3) ?
C18 N2 C14 . . 127.0(3) ?
C17 N3 C19 . . 106.0(3) ?
C17 N3 Ag1 . . 127.2(3) ?
C19 N3 Ag1 . . 126.6(3) ?
C35 N4 C34 . . 106.2(3) ?
C35 N4 Ag2 . . 124.1(3) ?
C34 N4 Ag2 . . 129.6(3) ?
C20 N5 C21 . . 104.6(3) ?
C20 N5 Ag1 . . 130.7(3) ?
C21 N5 Ag1 . . 124.5(3) ?
C20 N6 C22 . . 107.2(3) ?
C20 N6 C23 . . 126.2(3) ?
C22 N6 C23 . . 126.6(3) ?
C33 N7 C32 . . 105.6(3) ?
C33 N7 Ag2 . . 126.2(3) ?
C32 N7 Ag2 . . 128.2(3) ?
C33 N8 C31 . . 107.1(3) ?
C33 N8 C30 . . 125.6(3) ?
C31 N8 C30 . . 127.3(3) ?
C4 O3 H4A . . 108(4) ?
C36 O7 H7A . . 108(3) ?
H1A O1W H1B . . 104(6) ?
H2A O2W H2B . . 104(5) ?
H3B O3W H3A . . 105(7) ?
O6' S1 O4 . . 138.1(6) ?
O6' S1 O5 . . 57.8(9) ?
O4 S1 O5 . . 117.4(5) ?
O6' S1 O4' . . 123.3(13) ?
O5 S1 O4' . . 140.5(9) ?
O6' S1 O6 . . 52.4(9) ?
O4 S1 O6 . . 111.7(4) ?
O5 S1 O6 . . 110.1(5) ?
O4' S1 O6 . . 82.2(10) ?
O6' S1 O5' . . 110.1(10) ?
O4 S1 O5' . . 66.9(7) ?
O5 S1 O5' . . 55.4(6) ?
O4' S1 O5' . . 97.3(10) ?
O6 S1 O5' . . 154.3(5) ?
O6' S1 C1 . . 115.0(5) ?
O4 S1 C1 . . 106.3(4) ?
O5 S1 C1 . . 106.6(2) ?
O4' S1 C1 . . 106.4(9) ?
O6 S1 C1 . . 103.6(2) ?
O5' S1 C1 . . 101.2(5) ?

loop_
_geom_bond_atom_site_label_1
_geom_bond_atom_site_label_2
_geom_bond_site_symmetry_2
_geom_bond_distance
_geom_bond_publ_flag
Ag1 N5 . 2.105(3) y
Ag1 N3 . 2.121(3) y
Ag2 N4 . 2.089(3) y
Ag2 N7 . 2.091(3) y
C1 C2 . 1.363(5) ?
C1 C6 . 1.393(5) ?
C1 S1 . 1.770(3) ?
C2 C3 . 1.387(5) ?
C2 H2 . 0.93 ?
C3 C4 . 1.397(5) ?
C3 C7 . 1.500(6) ?
C4 O3 . 1.354(5) ?
C4 C5 . 1.374(6) ?
C5 C6 . 1.379(5) ?
C5 H5 . 0.93 ?
C6 H6 . 0.93 ?
C7 O2 . 1.233(6) ?
C7 O1 . 1.263(5) ?
C8 C9 . 1.375(6) ?
C8 C13 . 1.380(5) ?
C8 H8 . 0.93 ?
C9 C10 . 1.368(6) ?
C9 H9 . 0.93 ?
C10 C11 . 1.389(5) ?
C10 H10 . 0.93 ?
C11 C12 . 1.383(5) ?
C11 H11 . 0.93 ?
C12 C13 . 1.387(5) ?
C12 C15 . 1.513(4) ?
C13 C14 . 1.506(5) ?
C14 N2 . 1.467(4) ?
C14 H14A . 0.97 ?
C14 H14B . 0.97 ?
C15 N1 . 1.466(5) ?
C15 H15A . 0.97 ?
C15 H15B . 0.97 ?
C16 N1 . 1.355(5) ?
C16 C34 . 1.361(5) ?
C16 H35 . 0.93 ?
C17 N3 . 1.311(5) ?
C17 N2 . 1.341(4) ?
C17 H17 . 0.93 ?
C18 C19 . 1.343(5) ?
C18 N2 . 1.363(5) ?
C18 H18 . 0.93 ?
C19 N3 . 1.360(5) ?
C19 H19 . 0.93 ?
C20 N5 . 1.326(5) ?
C20 N6 . 1.332(4) ?
C20 H20 . 0.93 ?
C21 C22 . 1.330(6) ?
C21 N5 . 1.351(5) ?
C21 H21 . 0.93 ?
C22 N6 . 1.364(5) ?
C22 H22 . 0.93 ?
C23 N6 . 1.474(4) ?
C23 C24 . 1.506(4) ?
C23 H23A . 0.97 ?
C23 H23B . 0.97 ?
C24 C29 . 1.387(5) ?
C24 C25 . 1.392(5) ?
C25 C26 . 1.388(6) ?
C25 H25 . 0.93 ?
C26 C27 . 1.355(7) ?
C26 H26 . 0.93 ?
C27 C28 . 1.374(6) ?
C27 H27 . 0.93 ?
C28 C29 . 1.393(4) ?
C28 H28 . 0.93 ?
C29 C30 . 1.505(5) ?
C30 N8 . 1.475(4) ?
C30 H30A . 0.97 ?
C30 H30B . 0.97 ?
C31 C32 . 1.332(5) ?
C31 N8 . 1.372(5) ?
C31 H31 . 0.93 ?
C32 N7 . 1.361(5) ?
C32 H32 . 0.93 ?
C33 N7 . 1.323(5) ?
C33 N8 . 1.333(5) ?
C33 H33 . 0.93 ?
C34 N4 . 1.365(5) ?
C34 H36 . 0.93 ?
C35 N4 . 1.317(5) ?
C35 N1 . 1.334(5) ?
C35 H324 . 0.93 ?
C36 O7 . 1.416(6) ?
C36 H36A . 0.96 ?
C36 H36B . 0.96 ?
C36 H36C . 0.96 ?
O3 H4A . 0.86(4) ?
O7 H7A . 0.842(10) ?
O1W H1A . 0.856(10) ?
O1W H1B . 0.85(6) ?
O2W H2A . 0.86(5) ?
O2W H2B . 0.86(5) ?
O3W H3B . 0.85(7) ?
O3W H3A . 0.85(6) ?
S1 O6' . 1.258(10) ?
S1 O4 . 1.386(9) ?
S1 O5 . 1.407(5) ?
S1 O4' . 1.42(2) ?
S1 O6 . 1.514(5) ?
S1 O5' . 1.619(13) ?

loop_
_geom_hbond_atom_site_label_D
_geom_hbond_atom_site_label_H
_geom_hbond_atom_site_label_A
_geom_hbond_site_symmetry_A
_geom_hbond_distance_DH
_geom_hbond_distance_HA
_geom_hbond_distance_DA
_geom_hbond_angle_DHA
O1W H1B O3W . 0.85(6) 2.35(5) 2.892(9) 122(4)
O2W H2A O1 . 0.86(5) 2.52(6) 3.063(7) 122(6)
O3 H4A O1 . 0.86(4) 1.71(3) 2.486(6) 149(5)
O7 H7A O6 1_554 0.840(10) 1.88(2) 2.697(6) 164(4)
O2W H2B O1W 2_556 0.86(5) 2.24(5) 2.790(9) 122(4)
O3W H3A O3W 2_566 0.85(6) 2.52(4) 3.053(10) 122(2)

loop_
_geom_torsion_atom_site_label_1
_geom_torsion_atom_site_label_2
_geom_torsion_atom_site_label_3
_geom_torsion_atom_site_label_4
_geom_torsion_site_symmetry_1
_geom_torsion_site_symmetry_2
_geom_torsion_site_symmetry_3
_geom_torsion_site_symmetry_4
_geom_torsion
_geom_torsion_publ_flag
C6 C1 C2 C3 . . . . 0.3(5) ?
S1 C1 C2 C3 . . . . -178.2(3) ?
C1 C2 C3 C4 . . . . 1.2(5) ?
C1 C2 C3 C7 . . . . -179.5(4) ?
C2 C3 C4 O3 . . . . 178.4(3) ?
C7 C3 C4 O3 . . . . -0.9(6) ?
C2 C3 C4 C5 . . . . -1.9(6) ?
C7 C3 C4 C5 . . . . 178.8(4) ?
O3 C4 C5 C6 . . . . -179.1(4) ?
C3 C4 C5 C6 . . . . 1.2(6) ?
C4 C5 C6 C1 . . . . 0.3(6) ?
C2 C1 C6 C5 . . . . -1.1(6) ?
S1 C1 C6 C5 . . . . 177.4(3) ?
C2 C3 C7 O2 . . . . -1.7(7) ?
C4 C3 C7 O2 . . . . 177.6(5) ?
C2 C3 C7 O1 . . . . -179.3(4) ?
C4 C3 C7 O1 . . . . -0.1(6) ?
C13 C8 C9 C10 . . . . -0.3(6) ?
C8 C9 C10 C11 . . . . 0.1(6) ?
C9 C10 C11 C12 . . . . 0.0(6) ?
C10 C11 C12 C13 . . . . 0.2(5) ?
C10 C11 C12 C15 . . . . 179.4(3) ?
C9 C8 C13 C12 . . . . 0.5(5) ?
C9 C8 C13 C14 . . . . -178.5(3) ?
C11 C12 C13 C8 . . . . -0.4(5) ?
C15 C12 C13 C8 . . . . -179.6(3) ?
C11 C12 C13 C14 . . . . 178.6(3) ?
C15 C12 C13 C14 . . . . -0.6(5) ?
C8 C13 C14 N2 . . . . 98.4(4) ?
C12 C13 C14 N2 . . . . -80.5(4) ?
C11 C12 C15 N1 . . . . -94.9(4) ?
C13 C12 C15 N1 . . . . 84.3(4) ?
N2 C18 C19 N3 . . . . 1.0(6) ?
N5 C21 C22 N6 . . . . 0.4(6) ?
N6 C23 C24 C29 . . . . -83.6(4) ?
N6 C23 C24 C25 . . . . 97.4(4) ?
C29 C24 C25 C26 . . . . 0.0(5) ?
C23 C24 C25 C26 . . . . 179.0(3) ?
C24 C25 C26 C27 . . . . 0.3(6) ?
C25 C26 C27 C28 . . . . -1.0(6) ?
C26 C27 C28 C29 . . . . 1.4(6) ?
C25 C24 C29 C28 . . . . 0.4(5) ?
C23 C24 C29 C28 . . . . -178.5(3) ?
C25 C24 C29 C30 . . . . 179.9(3) ?
C23 C24 C29 C30 . . . . 0.9(5) ?
C27 C28 C29 C24 . . . . -1.1(5) ?
C27 C28 C29 C30 . . . . 179.4(3) ?
C24 C29 C30 N8 . . . . 84.9(4) ?
C28 C29 C30 N8 . . . . -95.6(4) ?
N8 C31 C32 N7 . . . . 0.3(5) ?
N1 C16 C34 N4 . . . . 0.4(5) ?
N4 C35 N1 C16 . . . . 0.1(4) ?
N4 C35 N1 C15 . . . . -179.0(3) ?
C34 C16 N1 C35 . . . . -0.3(5) ?
C34 C16 N1 C15 . . . . 178.8(4) ?
C12 C15 N1 C35 . . . . -133.8(4) ?
C12 C15 N1 C16 . . . . 47.3(5) ?
N3 C17 N2 C18 . . . . 1.3(5) ?
N3 C17 N2 C14 . . . . -177.9(3) ?
C19 C18 N2 C17 . . . . -1.4(5) ?
C19 C18 N2 C14 . . . . 177.8(4) ?
C13 C14 N2 C17 . . . . 151.7(3) ?
C13 C14 N2 C18 . . . . -27.4(6) ?
N2 C17 N3 C19 . . . . -0.7(5) ?
N2 C17 N3 Ag1 . . . . 174.1(2) ?
C18 C19 N3 C17 . . . . -0.2(5) ?
C18 C19 N3 Ag1 . . . . -175.0(3) ?
N1 C35 N4 C34 . . . . 0.2(4) ?
N1 C35 N4 Ag2 . . . . 178.2(2) ?
C16 C34 N4 C35 . . . . -0.4(5) ?
C16 C34 N4 Ag2 . . . . -178.3(3) ?
N6 C20 N5 C21 . . . . -0.5(4) ?
N6 C20 N5 Ag1 . . . . 176.2(2) ?
C22 C21 N5 C20 . . . . 0.0(6) ?
C22 C21 N5 Ag1 . . . . -176.9(3) ?
N5 C20 N6 C22 . . . . 0.7(4) ?
N5 C20 N6 C23 . . . . -179.3(3) ?
C21 C22 N6 C20 . . . . -0.7(5) ?
C21 C22 N6 C23 . . . . 179.4(4) ?
C24 C23 N6 C20 . . . . 140.9(3) ?
C24 C23 N6 C22 . . . . -39.1(5) ?
N8 C33 N7 C32 . . . . 1.0(4) ?
N8 C33 N7 Ag2 . . . . 179.6(2) ?
C31 C32 N7 C33 . . . . -0.8(5) ?
C31 C32 N7 Ag2 . . . . -179.3(3) ?
N7 C33 N8 C31 . . . . -0.9(4) ?
N7 C33 N8 C30 . . . . 179.8(3) ?
C32 C31 N8 C33 . . . . 0.3(5) ?
C32 C31 N8 C30 . . . . 179.7(4) ?
C29 C30 N8 C33 . . . . -133.9(3) ?
C29 C30 N8 C31 . . . . 46.9(5) ?
C2 C1 S1 O6' . . . . 154.7(11) ?
C6 C1 S1 O6' . . . . -23.8(11) ?
C2 C1 S1 O4 . . . . -33.0(5) ?
C6 C1 S1 O4 . . . . 148.5(5) ?
C2 C1 S1 O5 . . . . 93.0(5) ?
C6 C1 S1 O5 . . . . -85.5(5) ?
C2 C1 S1 O4' . . . . -65.1(11) ?
C6 C1 S1 O4' . . . . 116.4(11) ?
C2 C1 S1 O6 . . . . -150.8(4) ?
C6 C1 S1 O6 . . . . 30.7(5) ?
C2 C1 S1 O5' . . . . 36.1(7) ?
C6 C1 S1 O5' . . . . -142.4(7) ?
